data_7110392
loop_
_publ_author_name
'Croucher, Paul D.'
'Drljaca, Alexander'
'Papadopoulos, Stavroula'
'Raston, Colin L.'

_publ_section_title
;
 Hydrogen bonded assemblies of a cyclic trimeric hydroxy gallium(III)
 derivative: [{Me2Ga(\m-OH)}3&#x00B7;3H2O]2&#x00B7;18-crown-6
;
_journal_issue 2
_journal_name_full 'Chemical Communications'
_journal_page_first 153
_journal_paper_doi 10.1039/a807995a
_journal_year 1999
_chemical_formula_sum 'C12 H39 Ga3 O9'
_chemical_formula_weight 536.59
_space_group_IT_number 2
_symmetry_cell_setting triclinic
_symmetry_Int_Tables_number 2
_symmetry_space_group_name_Hall '-P 1'
_symmetry_space_group_name_H-M 'P -1'
_audit_creation_date 1998-09-15
_audit_creation_method 'by teXsan v1.8'
_audit_update_record
;
?
;
_cell_angle_alpha 77.522(1)
_cell_angle_beta 75.876(1)
_cell_angle_gamma 67.686(1)
_cell_formula_units_Z 2
_cell_length_a 8.9725(3)
_cell_length_b 11.3120(3)
_cell_length_c 12.8986(5)
_cell_measurement_reflns_used 0
_cell_measurement_temperature 273.2
_cell_measurement_theta_max 0.0
_cell_measurement_theta_min 0.0
_cell_volume 1163.35(7)
_computing_cell_refinement 'MSC/AFC Diffractometer Control'
_computing_data_collection 'MSC/AFC Diffractometer Control'
_computing_data_reduction 'teXsan (MSC, 1992-1997)'
_computing_publication_material 'teXsan (MSC, 1992-1997)'
_computing_structure_refinement 'teXsan (MSC, 1992-1997)'
_diffrn_ambient_temperature 273.2
_diffrn_measurement_device_type unknown
_diffrn_orient_matrix_UB_11 0.00000
_diffrn_orient_matrix_UB_12 0.00000
_diffrn_orient_matrix_UB_13 0.00000
_diffrn_orient_matrix_UB_21 0.00000
_diffrn_orient_matrix_UB_22 0.00000
_diffrn_orient_matrix_UB_23 0.00000
_diffrn_orient_matrix_UB_31 0.00000
_diffrn_orient_matrix_UB_32 0.00000
_diffrn_orient_matrix_UB_33 0.00000
_diffrn_radiation_detector 'scintillation counter'
_diffrn_radiation_monochromator graphite
_diffrn_radiation_source 'X-ray tube'
_diffrn_radiation_type 'Mo K\a'
_diffrn_radiation_wavelength 0.7107
_diffrn_reflns_av_R_equivalents 0.00000
_diffrn_reflns_av_sigmaI/netI 0.060
_diffrn_reflns_limit_h_max 11
_diffrn_reflns_limit_h_min 0
_diffrn_reflns_limit_k_max 13
_diffrn_reflns_limit_k_min -13
_diffrn_reflns_limit_l_max 16
_diffrn_reflns_limit_l_min -14
_diffrn_reflns_number 4392
_diffrn_reflns_reduction_process 'Lp corrections applied'
_diffrn_reflns_theta_max 28.20
_diffrn_reflns_theta_min 3.58
_diffrn_standards_decay_% 0.00
_diffrn_standards_interval_count 0
_diffrn_standards_number 0
_exptl_absorpt_coefficient_mu 3.481
_exptl_absorpt_correction_type none
_exptl_crystal_colour colourlessdiamond
_exptl_crystal_density_diffrn 1.532
_exptl_crystal_density_meas ?
_exptl_crystal_description diamond
_exptl_crystal_F_000 552.00
_exptl_crystal_size_max 0.30
_exptl_crystal_size_mid 0.20
_exptl_crystal_size_min 0.05
_refine_diff_density_max 0.52
_refine_diff_density_min -0.58
_refine_ls_extinction_coef 0.0000002(1)
_refine_ls_extinction_expression 'equ(3) Acta Cryst.(1968) A24, p213.'
_refine_ls_extinction_method 'Zachariasen (1967)'
_refine_ls_goodness_of_fit_all 1.682
_refine_ls_goodness_of_fit_ref 1.870
_refine_ls_matrix_type full
_refine_ls_number_constraints 0
_refine_ls_number_parameters 242
_refine_ls_number_reflns 3139
_refine_ls_number_restraints 0
_refine_ls_R_factor_all 0.0590
_refine_ls_R_factor_gt 0.0310
_refine_ls_shift/su_max 0.0040
_refine_ls_shift/su_mean 0.0100
_refine_ls_structure_factor_coef F
_refine_ls_weighting_details 'w = 1/[\s^2^(Fo)]'
_refine_ls_weighting_scheme sigma
_refine_ls_wR_factor_all 0.0338
_refine_ls_wR_factor_ref 0.0310
_reflns_number_gt 3139
_reflns_number_total 4392
_reflns_threshold_expression I>3.00\s(I)
_cod_data_source_file 807995asup1.cif
_cod_data_source_block gallium
_cod_depositor_comments
;
The following automatic conversions were performed:

'_exptl_crystal_density_meas' value 'not measured' was changed to '?'
- the value is perceived as not measured.

Automatic conversion script
Id: cif_fix_values 3008 2015-01-20 13:52:24Z robertas 

The following automatic conversions were performed:
data name '_geom_bond_atom_site_label_D' replaced with
'_geom_hbond_atom_site_label_D' as specified in the replacement file
'/home/antanas/src/cod-tools/trunk/data/replacement-values/replacement_tags.lst'.

data
name '_geom_bond_atom_site_label_H' replaced with
'_geom_hbond_atom_site_label_H' as specified in the replacement file
'/home/antanas/src/cod-tools/trunk/data/replacement-values/replacement_tags.lst'.

data
name '_geom_contact_atom_site_label_a' replaced with
'_geom_hbond_atom_site_label_A' as specified in the replacement file
'/home/antanas/src/cod-tools/trunk/data/replacement-values/replacement_tags.lst'.

data
name '_geom_bond_distance_DH' replaced with '_geom_hbond_distance_DH'
as specified in the replacement file
'/home/antanas/src/cod-tools/trunk/data/replacement-values/replacement_tags.lst'.

data
name '_geom_contact_distance_HA' replaced with
'_geom_hbond_distance_HA' as specified in the replacement file
'/home/antanas/src/cod-tools/trunk/data/replacement-values/replacement_tags.lst'.

data
name '_geom_contact_distance_DA' replaced with
'_geom_hbond_distance_DA' as specified in the replacement file
'/home/antanas/src/cod-tools/trunk/data/replacement-values/replacement_tags.lst'.

data
name '_geom_angle_DHA' replaced with '_geom_hbond_angle_DHA' as
specified in the replacement file
'/home/antanas/src/cod-tools/trunk/data/replacement-values/replacement_tags.lst'.

data
name '_geom_contact_site_symmetry_A' replaced with
'_geom_hbond_site_symmetry_A' as specified in the replacement file
'/home/antanas/src/cod-tools/trunk/data/replacement-values/replacement_tags.lst'.

Automatic conversion script
Id: cif_correct_tags 5005 2017-03-03 11:38:54Z antanas 
;
_cod_original_cell_volume 1163.35(6)
_cod_original_sg_symbol_H-M 'P -1       '
_cod_original_formula_sum 'C12 H39 Ga3 O9 '
_cod_database_code 7110392

loop_
_symmetry_equiv_pos_as_xyz
'   +x,   +y,   +z'
'   -x,   -y,   -z'

loop_
_atom_site_label
_atom_site_fract_x
_atom_site_fract_y
_atom_site_fract_z
_atom_site_U_iso_or_equiv
_atom_site_occupancy
_atom_site_adp_type
_atom_site_calc_flag
Ga(1) 0.05727(5) -0.07796(4) -0.28935(4) 0.0217(1) 1.000 Uani d
Ga(2) -0.21784(5) -0.17501(4) -0.07450(4) 0.0223(1) 1.000 Uani d
Ga(3) 0.20119(5) -0.31806(4) -0.08745(4) 0.0226(1) 1.000 Uani d
O(1) -0.1107(3) -0.0549(2) -0.1606(2) 0.0225(8) 1.000 Uani d
O(2) -0.0187(3) -0.3226(2) -0.0675(2) 0.0217(7) 1.000 Uani d
O(3) 0.2167(3) -0.2328(2) -0.2337(2) 0.0229(8) 1.000 Uani d
O(4) 0.6014(3) -0.2645(2) -0.5232(2) 0.0244(8) 1.000 Uani d
O(5) 0.3429(3) -0.2674(2) -0.6125(2) 0.0238(8) 1.000 Uani d
O(6) 0.3116(3) -0.5117(2) -0.6310(2) 0.0267(8) 1.000 Uani d
O(7) -0.0208(4) -0.5268(3) -0.1416(2) 0.0273(9) 1.000 Uani d
O(8) 0.1795(4) -0.5607(3) -0.3337(3) 0.040(1) 1.000 Uani d
O(9) 0.3587(3) -0.3969(3) -0.3949(3) 0.0271(9) 1.000 Uani d
C 0.775(2) -0.403(2) -0.399(2) 0.026(6) 1.000 Uani d
C 0.350(3) -0.740(2) -0.577(2) 0.032(6) 1.000 Uani d
C(1) -0.0194(5) -0.1336(4) -0.3936(3) 0.029(1) 1.000 Uani d
C(2) 0.1441(5) 0.0622(4) -0.3114(3) 0.031(1) 1.000 Uani d
C(3) -0.3451(5) -0.2023(4) -0.1641(3) 0.033(1) 1.000 Uani d
C(4) -0.3023(5) -0.1260(4) 0.0705(3) 0.034(1) 1.000 Uani d
C(5) 0.3528(5) -0.4945(4) -0.0919(4) 0.033(1) 1.000 Uani d
C(6) 0.1833(5) -0.1967(4) 0.0067(3) 0.032(1) 1.000 Uani d
C(7) 0.6468(5) -0.2654(4) -0.4245(3) 0.028(1) 1.000 Uani d
C(8) 0.4723(5) -0.1517(4) -0.5533(3) 0.026(1) 1.000 Uani d
C(9) 0.4219(5) -0.1733(4) -0.6483(3) 0.028(1) 1.000 Uani d
C(10) 0.2961(5) -0.2938(4) -0.7008(3) 0.029(1) 1.000 Uani d
C(11) 0.2034(5) -0.3854(4) -0.6607(4) 0.032(1) 1.000 Uani d
C(12) 0.2302(5) -0.6045(4) -0.6042(3) 0.028(1) 1.000 Uani d
H -0.0292 -0.4053 -0.0529 0.026 1.000 Uiso c
H(1) 0.0698 -0.1668 -0.4491 0.034 1.000 Uiso c
H(2) -0.1013 -0.0622 -0.4242 0.034 1.000 Uiso c
H(3) -0.0639 -0.1989 -0.3582 0.034 1.000 Uiso c
H(4) 0.0589 0.1427 -0.3222 0.037 1.000 Uiso c
H(5) 0.1866 0.0584 -0.2497 0.037 1.000 Uiso c
H(6) 0.2290 0.0534 -0.3730 0.037 1.000 Uiso c
H(7) -0.1460 0.0263 -0.1360 0.027 1.000 Uiso c
H(8) -0.2745 -0.2357 -0.2270 0.040 1.000 Uiso c
H(9) -0.4260 -0.1225 -0.1843 0.040 1.000 Uiso c
H(10) -0.3967 -0.2619 -0.1245 0.040 1.000 Uiso c
H(11) -0.3997 -0.0526 0.0698 0.041 1.000 Uiso c
H(12) -0.3254 -0.1956 0.1190 0.041 1.000 Uiso c
H(13) -0.2227 -0.1059 0.0933 0.041 1.000 Uiso c
H(14) 0.3469 -0.5414 -0.0213 0.039 1.000 Uiso c
H(15) 0.4611 -0.4940 -0.1184 0.039 1.000 Uiso c
H(16) 0.3245 -0.5344 -0.1382 0.039 1.000 Uiso c
H(17) 0.1464 -0.2271 0.0794 0.038 1.000 Uiso c
H(18) 0.1074 -0.1144 -0.0142 0.038 1.000 Uiso c
H(19) 0.2874 -0.1897 0.0006 0.038 1.000 Uiso c
H(20) 0.5537 -0.2503 -0.3683 0.034 1.000 Uiso c
H(21) 0.6941 -0.2010 -0.4324 0.034 1.000 Uiso c
H(22) 0.3823 -0.1360 -0.4949 0.031 1.000 Uiso c
H(23) 0.5086 -0.0799 -0.5724 0.031 1.000 Uiso c
H(24) 0.5159 -0.2038 -0.7017 0.033 1.000 Uiso c
H(25) 0.3483 -0.0947 -0.6778 0.033 1.000 Uiso c
H(26) 0.3914 -0.3312 -0.7509 0.035 1.000 Uiso c
H(27) 0.2285 -0.2155 -0.7353 0.035 1.000 Uiso c
H(28) 0.1517 -0.3871 -0.7161 0.039 1.000 Uiso c
H(29) 0.1228 -0.3570 -0.5995 0.039 1.000 Uiso c
H(30) 0.1849 -0.6027 -0.6641 0.034 1.000 Uiso c
H(31) 0.1450 -0.5829 -0.5438 0.034 1.000 Uiso c
H(32) 0.355(5) -0.359(4) -0.465(4) 0.039 1.000 Uiso d
H(33) 0.436(5) -0.425(4) -0.391(4) 0.012 1.000 Uiso d
H(34) 0.219(6) -0.507(5) -0.361(4) 0.058 1.000 Uiso d
H(35) 0.227(5) -0.615(4) -0.366(4) 0.029 1.000 Uiso d
H(36) 0.046(5) -0.543(3) -0.198(3) 0.014 1.000 Uiso d
H(37) 0.002(7) -0.590(5) -0.088(5) 0.087 1.000 Uiso d
H(38) 0.3126 -0.2710 -0.2832 0.028 1.000 Uiso c
H(39) -0.0293 -0.4053 -0.0530 0.026 1.000 Uiso c

loop_
_atom_site_aniso_label
_atom_site_aniso_U_11
_atom_site_aniso_U_22
_atom_site_aniso_U_33
_atom_site_aniso_U_12
_atom_site_aniso_U_13
_atom_site_aniso_U_23
Ga(1) 0.0242(3) 0.0223(2) 0.0184(3) -0.0085(2) -0.0034(2) -0.0015(2)
Ga(2) 0.0234(3) 0.0221(2) 0.0198(3) -0.0074(2) -0.0007(2) -0.0041(2)
Ga(3) 0.0247(3) 0.0224(2) 0.0200(3) -0.0063(2) -0.0054(2) -0.0033(2)
O(1) 0.024(2) 0.019(1) 0.022(2) -0.007(1) 0.001(1) -0.005(1)
O(2) 0.022(2) 0.015(1) 0.026(2) -0.007(1) -0.002(1) -0.002(1)
O(3) 0.018(1) 0.025(1) 0.021(2) -0.004(1) 0.000(1) -0.003(1)
O(4) 0.024(2) 0.025(1) 0.023(2) -0.006(1) -0.004(1) -0.006(1)
O(5) 0.028(2) 0.026(1) 0.020(2) -0.013(1) -0.004(1) -0.002(1)
O(6) 0.024(2) 0.026(1) 0.033(2) -0.007(1) -0.010(1) -0.006(1)
O(7) 0.033(2) 0.027(2) 0.019(2) -0.011(1) 0.003(1) -0.006(1)
O(8) 0.043(2) 0.039(2) 0.040(2) -0.021(2) 0.015(2) -0.021(2)
O(9) 0.025(2) 0.029(2) 0.024(2) -0.009(2) -0.005(2) 0.000(1)
C 0.03(1) 0.03(1) 0.04(1) -0.01(1) -0.02(1) 0.00(1)
C 0.03(1) 0.04(1) 0.02(1) 0.01(1) -0.02(1) -0.02(1)
C(1) 0.026(2) 0.033(2) 0.025(3) -0.005(2) -0.005(2) -0.007(2)
C(2) 0.035(3) 0.032(2) 0.027(3) -0.014(2) -0.004(2) -0.002(2)
C(3) 0.033(3) 0.033(2) 0.033(3) -0.009(2) -0.006(2) -0.008(2)
C(4) 0.038(3) 0.033(2) 0.029(3) -0.011(2) 0.003(2) -0.010(2)
C(5) 0.034(3) 0.028(2) 0.033(3) -0.006(2) -0.009(2) -0.002(2)
C(6) 0.036(3) 0.032(2) 0.029(3) -0.014(2) -0.004(2) -0.007(2)
C(7) 0.031(3) 0.035(2) 0.027(3) -0.018(2) -0.007(2) -0.008(2)
C(8) 0.026(2) 0.021(2) 0.029(3) -0.008(2) -0.002(2) -0.004(2)
C(9) 0.032(3) 0.021(2) 0.030(3) -0.011(2) -0.004(2) 0.001(2)
C(10) 0.035(3) 0.026(2) 0.025(3) -0.005(2) -0.013(2) -0.003(2)
C(11) 0.031(3) 0.028(2) 0.038(3) -0.005(2) -0.016(2) -0.005(2)
C(12) 0.028(2) 0.031(2) 0.032(3) -0.012(2) -0.008(2) -0.009(2)

loop_
_atom_type_symbol
_atom_type_oxidation_number
_atom_type_number_in_cell
_atom_type_scat_dispersion_real
_atom_type_scat_dispersion_imag
_atom_type_scat_source
Ga 0 6 0.163 1.609
;International Tables for Crystallography
(1992, Vol. C, Tables 4.2.6.8 and 6.1.1.1)
;
O 0 18 0.008 0.006
;International Tables for Crystallography
(1992, Vol. C, Tables 4.2.6.8 and 6.1.1.1)
;
C 0 24 0.002 0.002
;International Tables for Crystallography
(1992, Vol. C, Tables 4.2.6.8 and 6.1.1.1)
;
H 0 78 0.000 0.000
;International Tables for Crystallography
(1992, Vol. C, Table 6.1.1.2)
;

loop_
_geom_angle_atom_site_label_1
_geom_angle_atom_site_label_2
_geom_angle_atom_site_label_3
_geom_angle
_geom_angle_site_symmetry_1
_geom_angle_site_symmetry_3
_geom_angle_publ_flag
O(1) Ga(1) O(3) 98.5(1) . . yes
O(1) Ga(1) C(1) 107.7(1) . . yes
O(1) Ga(1) C(2) 106.7(1) . . yes
O(3) Ga(1) C(1) 104.0(1) . . yes
O(3) Ga(1) C(2) 107.5(1) . . yes
C(1) Ga(1) C(2) 128.4(2) . . yes
O(1) Ga(2) O(2) 95.7(1) . . yes
O(1) Ga(2) C(3) 107.7(1) . . yes
O(1) Ga(2) C(4) 108.0(1) . . yes
O(2) Ga(2) C(3) 109.1(1) . . yes
O(2) Ga(2) C(4) 107.2(2) . . yes
C(3) Ga(2) C(4) 125.1(2) . . yes
O(2) Ga(3) O(3) 98.4(1) . . yes
O(2) Ga(3) C(5) 107.3(1) . . yes
O(2) Ga(3) C(6) 105.2(1) . . yes
O(3) Ga(3) C(5) 106.5(1) . . yes
O(3) Ga(3) C(6) 108.0(1) . . yes
C(5) Ga(3) C(6) 127.7(2) . . yes
Ga(1) O(1) Ga(2) 129.2(1) . . yes
Ga(1) O(1) H(7) 115.4 . . no
Ga(2) O(1) H(7) 115.4 . . no
Ga(2) O(2) Ga(3) 126.3(1) . . yes
Ga(2) O(2) H(39) 116.8 . . no
Ga(3) O(2) H(39) 116.9 . . no
Ga(1) O(3) Ga(3) 126.3(1) . . yes
Ga(1) O(3) H(38) 116.9 . . no
Ga(3) O(3) H(38) 116.9 . . no
C(7) O(4) C(8) 114.1(3) . . yes
C(9) O(5) C(10) 110.7(3) . . yes
C(11) O(6) C(12) 111.7(3) . . yes
H(36) O(7) H(37) 113(5) . . no
H(34) O(8) H(35) 104(5) . . no
H(32) O(9) H(33) 107(5) . . no
Ga(1) C(1) H(1) 109.5 . . no
Ga(1) C(1) H(2) 109.5 . . no
Ga(1) C(1) H(3) 109.5 . . no
H(1) C(1) H(2) 109.5 . . no
H(1) C(1) H(3) 109.5 . . no
H(2) C(1) H(3) 109.5 . . no
Ga(1) C(2) H(4) 109.5 . . no
Ga(1) C(2) H(5) 109.5 . . no
Ga(1) C(2) H(6) 109.5 . . no
H(4) C(2) H(5) 109.5 . . no
H(4) C(2) H(6) 109.5 . . no
H(5) C(2) H(6) 109.5 . . no
Ga(2) C(3) H(8) 109.5 . . no
Ga(2) C(3) H(9) 109.5 . . no
Ga(2) C(3) H(10) 109.5 . . no
H(8) C(3) H(9) 109.5 . . no
H(8) C(3) H(10) 109.5 . . no
H(9) C(3) H(10) 109.5 . . no
Ga(2) C(4) H(11) 109.5 . . no
Ga(2) C(4) H(12) 109.5 . . no
Ga(2) C(4) H(13) 109.5 . . no
H(11) C(4) H(12) 109.5 . . no
H(11) C(4) H(13) 109.5 . . no
H(12) C(4) H(13) 109.5 . . no
Ga(3) C(5) H(14) 109.5 . . no
Ga(3) C(5) H(15) 109.5 . . no
Ga(3) C(5) H(16) 109.5 . . no
H(14) C(5) H(15) 109.5 . . no
H(14) C(5) H(16) 109.5 . . no
H(15) C(5) H(16) 109.5 . . no
Ga(3) C(6) H(17) 109.5 . . no
Ga(3) C(6) H(18) 109.5 . . no
Ga(3) C(6) H(19) 109.5 . . no
H(17) C(6) H(18) 109.5 . . no
H(17) C(6) H(19) 109.4 . . no
H(18) C(6) H(19) 109.5 . . no
O(4) C(7) C(12) 108.5(3) . 2_644 yes
O(4) C(7) H(20) 110.3 . . no
O(4) C(7) H(21) 110.3 . . no
C(12) C(7) H(20) 109.0 2_644 . no
C(12) C(7) H(21) 109.3 2_644 . no
H(20) C(7) H(21) 109.4 . . no
O(4) C(8) C(9) 107.7(3) . . yes
O(4) C(8) H(22) 109.9 . . no
O(4) C(8) H(23) 109.9 . . no
C(9) C(8) H(22) 109.9 . . no
C(9) C(8) H(23) 109.9 . . no
H(22) C(8) H(23) 109.5 . . no
O(5) C(9) C(8) 108.5(3) . . yes
O(5) C(9) H(24) 109.7 . . no
O(5) C(9) H(25) 109.7 . . no
C(8) C(9) H(24) 109.7 . . no
C(8) C(9) H(25) 109.7 . . no
H(24) C(9) H(25) 109.4 . . no
O(5) C(10) C(11) 109.9(3) . . yes
O(5) C(10) H(26) 109.4 . . no
O(5) C(10) H(27) 109.4 . . no
C(11) C(10) H(26) 109.4 . . no
C(11) C(10) H(27) 109.4 . . no
H(26) C(10) H(27) 109.5 . . no
O(6) C(11) C(10) 110.3(3) . . yes
O(6) C(11) H(28) 109.2 . . no
O(6) C(11) H(29) 109.2 . . no
C(10) C(11) H(28) 109.3 . . no
C(10) C(11) H(29) 109.3 . . no
H(28) C(11) H(29) 109.5 . . no
O(6) C(12) C(7) 108.1(3) . 2_644 yes
O(6) C(12) H(30) 109.1 . . no
O(6) C(12) H(31) 109.1 . . no
C(7) C(12) H(30) 111.7 2_644 . no
C(7) C(12) H(31) 109.3 2_644 . no
H(30) C(12) H(31) 109.5 . . no

loop_
_geom_bond_atom_site_label_1
_geom_bond_atom_site_label_2
_geom_bond_distance
_geom_bond_site_symmetry_2
_geom_bond_publ_flag
Ga(1) O(1) 1.940(2) . yes
Ga(1) O(3) 1.920(2) . yes
Ga(1) C(1) 1.956(4) . yes
Ga(1) C(2) 1.959(4) . yes
Ga(2) O(1) 1.955(2) . yes
Ga(2) O(2) 1.933(2) . yes
Ga(2) C(3) 1.949(4) . yes
Ga(2) C(4) 1.954(4) . yes
Ga(3) O(2) 1.946(2) . yes
Ga(3) O(3) 1.922(2) . yes
Ga(3) C(5) 1.946(4) . yes
Ga(3) C(6) 1.961(4) . yes
O(1) H(7) 0.95 . no
O(2) H(39) 0.95 . no
O(3) H(38) 0.95 . no
O(4) C(7) 1.425(4) . yes
O(4) C(8) 1.416(4) . yes
O(5) C(9) 1.431(4) . yes
O(5) C(10) 1.428(4) . yes
O(6) C(11) 1.423(5) . yes
O(6) C(12) 1.434(4) . yes
O(7) H(36) 0.85(4) . no
O(7) H(37) 0.86(6) . no
O(8) H(34) 0.80(5) . no
O(8) H(35) 0.75(4) . no
O(9) H(32) 0.91(5) . no
O(9) H(33) 0.66(4) . no
C(1) H(1) 0.95 . no
C(1) H(2) 0.95 . no
C(1) H(3) 0.95 . no
C(2) H(4) 0.95 . no
C(2) H(5) 0.95 . no
C(2) H(6) 0.95 . no
C(3) H(8) 0.95 . no
C(3) H(9) 0.95 . no
C(3) H(10) 0.95 . no
C(4) H(11) 0.95 . no
C(4) H(12) 0.95 . no
C(4) H(13) 0.95 . no
C(5) H(14) 0.95 . no
C(5) H(15) 0.95 . no
C(5) H(16) 0.95 . no
C(6) H(17) 0.95 . no
C(6) H(18) 0.95 . no
C(6) H(19) 0.95 . no
C(7) C(12) 1.501(6) 2_644 yes
C(7) H(20) 0.95 . no
C(7) H(21) 0.95 . no
C(8) C(9) 1.500(5) . yes
C(8) H(22) 0.95 . no
C(8) H(23) 0.95 . no
C(9) H(24) 0.95 . no
C(9) H(25) 0.95 . no
C(10) C(11) 1.498(5) . yes
C(10) H(26) 0.95 . no
C(10) H(27) 0.95 . no
C(11) H(28) 0.95 . no
C(11) H(29) 0.95 . no
C(12) H(30) 0.95 . no
C(12) H(31) 0.95 . no

loop_
_geom_contact_atom_site_label_1
_geom_contact_atom_site_label_2
_geom_contact_distance
_geom_contact_site_symmetry_2
_geom_contact_publ_flag
Ga(1) O(9) 3.887(3) . no
Ga(2) O(7) 3.888(3) . no
Ga(3) O(7) 3.468(3) 2_545 no
Ga(3) O(7) 3.872(3) . no
O(1) C(6) 3.587(4) 2 no
O(1) C(10) 3.865(4) 2_554 no
O(1) C(9) 3.959(5) 2_554 no
O(2) O(7) 2.693(3) . no
O(2) O(7) 2.887(4) 2_545 no
O(2) O(2) 3.937(4) 2_545 no
O(3) O(9) 2.824(4) . no
O(3) C(7) 3.970(5) . no
O(4) O(8) 2.834(4) 2_644 no
O(4) O(9) 3.061(4) . no
O(4) C(2) 3.806(5) 2_654 no
O(5) O(9) 2.882(4) . no
O(5) O(9) 3.720(4) 2_644 no
O(5) C(1) 3.803(5) . no
O(5) O(8) 3.928(4) 2_644 no
O(6) O(9) 2.816(5) 2_644 no
O(6) O(8) 3.712(4) . no
O(6) O(9) 3.728(4) . no
O(7) O(8) 2.687(5) . no
O(7) C(5) 3.662(5) 2_545 no
O(7) C(5) 3.723(5) . no
O(7) C(3) 3.724(5) . no
O(7) C(11) 3.813(5) 2_544 no
O(7) C(6) 3.850(5) 2_545 no
O(7) C(12) 3.906(5) 2_544 no
O(7) O(7) 3.959(7) 2_545 no
O(7) C(4) 3.970(5) 2_545 no
O(8) O(9) 2.767(5) . no
O(8) C(12) 3.525(5) . no
O(8) C(12) 3.636(5) 2_544 no
O(8) C(9) 3.691(5) 2_644 no
O(8) C(11) 3.730(5) 2_544 no
O(8) C(7) 3.738(5) 2_644 no
O(8) C(8) 3.818(5) 2_644 no
O(9) C(7) 3.350(5) . no
O(9) C(8) 3.404(5) . no
O(9) C(1) 3.565(5) . no
O(9) C(12) 3.690(5) 2_644 no
O(9) C(9) 3.744(5) . no
O(9) O(9) 3.755(7) 2_644 no
O(9) C(5) 3.817(6) . no
O(9) C(10) 3.888(6) 2_644 no
O(9) C(11) 3.907(6) 2_644 no
O(9) C(11) 3.964(5) . no
O(9) C(10) 3.980(5) . no
C(1) C(1) 3.679(8) 2_554 no
C(1) C(7) 3.948(5) 1_455 no
C(1) C(9) 3.966(6) 2_554 no
C(2) C(10) 3.809(6) 2_554 no
C(2) C(11) 3.813(6) 2_554 no
C(2) C(8) 3.856(6) 2_654 no
C(3) C(7) 3.606(6) 1_455 no
C(3) C(12) 3.792(6) 2_544 no
C(4) C(9) 3.918(6) 1_456 no
C(5) C(5) 3.910(8) 2_645 no
C(5) C(10) 3.967(6) 2_644 no
C(6) C(10) 3.962(6) 1_556 no

loop_
_geom_hbond_atom_site_label_D
_geom_hbond_atom_site_label_H
_geom_hbond_atom_site_label_A
_geom_hbond_distance_DH
_geom_hbond_distance_HA
_geom_hbond_distance_DA
_geom_hbond_angle_DHA
_geom_hbond_site_symmetry_A
O(2) H(36) O(7) 0.950(2) 1.940(3) 2.693(3) 134.5(2) .
O(3) H(35) O(9) 0.950(2) 2.104(3) 2.824(4) 131.5(2) .
O(7) H(33) O(8) 0.85(4) 1.84(5) 2.687(5) 173(4) .
O(7) H(34) O(2) 0.86(6) 2.07(6) 2.887(4) 158(5) 2_545
O(8) H(31) O(9) 0.80(5) 2.00(5) 2.767(5) 163(5) .
O(8) H(32) O(4) 0.75(4) 2.11(4) 2.834(4) 164(4) 2_644
O(9) H(29) O(5) 0.91 1.98 2.882(4) 177.1 .
O(9) H(30) O(6) 0.66 2.16 2.816(5) 170.9 2_644

loop_
_geom_torsion_atom_site_label_1
_geom_torsion_atom_site_label_2
_geom_torsion_atom_site_label_3
_geom_torsion_atom_site_label_4
_geom_torsion_site_symmetry_2
_geom_torsion_site_symmetry_3
_geom_torsion_site_symmetry_4
_geom_torsion
_geom_torsion_publ_flag
Ga(1) O(1) Ga(2) O(2) . . . 46.6(2) no
Ga(1) O(1) Ga(2) C(3) . . . -65.5(2) no
Ga(1) O(1) Ga(2) C(4) . . . 156.8(2) no
Ga(1) O(3) Ga(3) O(2) . . . 49.2(2) no
Ga(1) O(3) Ga(3) C(5) . . . 160.1(2) no
Ga(1) O(3) Ga(3) C(6) . . . -59.8(2) no
Ga(2) O(1) Ga(1) O(3) . . . -55.2(2) no
Ga(2) O(1) Ga(1) C(1) . . . 52.6(2) no
Ga(2) O(1) Ga(1) C(2) . . . -166.4(2) no
Ga(2) O(2) Ga(3) O(3) . . . -61.7(2) no
Ga(2) O(2) Ga(3) C(5) . . . -172.0(2) no
Ga(2) O(2) Ga(3) C(6) . . . 49.6(2) no
Ga(3) O(2) Ga(2) O(1) . . . 22.0(2) no
Ga(3) O(2) Ga(2) C(3) . . . 133.0(2) no
Ga(3) O(2) Ga(2) C(4) . . . -88.8(2) no
Ga(3) O(3) Ga(1) O(1) . . . -4.5(2) no
Ga(3) O(3) Ga(1) C(1) . . . -115.3(2) no
Ga(3) O(3) Ga(1) C(2) . . . 106.0(2) no
O(4) C(7) C(12) O(6) . 2_644 2_644 -68.0(4) no
O(4) C(8) C(9) O(5) . . . 69.8(4) no
O(5) C(10) C(11) O(6) . . . -73.1(4) no
C(7) O(4) C(8) C(9) . . . -171.6(3) no
C(7) C(12) O(6) C(11) 2_644 2_644 2_644 -179.3(3) no
C(8) O(4) C(7) C(12) . . 2_644 173.4(3) no
C(8) C(9) O(5) C(10) . . . -178.6(3) no
C(9) O(5) C(10) C(11) . . . -176.1(3) no
C(10) C(11) O(6) C(12) . . . -173.2(3) no
